data_4347134
loop_
_publ_author_name
'Zhang, Xiaoying'
'Li, Bo'
'Zhang, Jingping'

_publ_section_title
;
 An Efficient Strategy for Self-Assembly of DNA-Mimic Homochiral 1D
 Helical Cu(II) Chain from Achiral Flexible Ligand by Spontaneous
 Resolution.
;
_journal_issue 7
_journal_name_full 'Inorganic chemistry'
_journal_page_first 3378
_journal_page_last 3383
_journal_paper_doi 10.1021/acs.inorgchem.5b02785
_journal_volume 55
_journal_year 2016
_chemical_formula_sum 'C10 H7 Cu N7 O'
_chemical_formula_weight 304.77
_space_group_IT_number 14
_space_group_name_Hall '-P 2ybc'
_space_group_name_H-M_alt 'P 1 21/c 1'
_symmetry_cell_setting monoclinic
_symmetry_space_group_name_H-M 'P 1 21/c 1'
_atom_sites_solution_hydrogens geom
_atom_sites_solution_primary direct
_atom_sites_solution_secondary difmap
_audit_creation_method SHELXL-97
_cell_angle_alpha 90.00
_cell_angle_beta 90.768(3)
_cell_angle_gamma 90.00
_cell_formula_units_Z 4
_cell_length_a 11.6206(4)
_cell_length_b 11.6550(5)
_cell_length_c 9.0890(3)
_cell_measurement_reflns_used 2167
_cell_measurement_temperature 293(2)
_cell_measurement_theta_max 25.00
_cell_measurement_theta_min 3.32
_cell_volume 1230.89(8)
_computing_cell_refinement CrysAlis
_computing_data_collection 'CrysAlis (Oxford Diffraction, 2006)'
_computing_data_reduction CrysAlis
_computing_molecular_graphics 'SHELXTL-PLUS (Sheldrick, 1990)'
_computing_publication_material SHELXL-97
_computing_structure_refinement 'SHELXL-97 (Sheldrick, 2008)'
_computing_structure_solution 'SHELXL-97 (Sheldrick, 2008)'
_diffrn_ambient_temperature 293(2)
_diffrn_detector_area_resol_mean 10.0
_diffrn_measured_fraction_theta_full 0.996
_diffrn_measured_fraction_theta_max 0.996
_diffrn_measurement_device_type 'Oxford Diffraction Gemini R Ultra'
_diffrn_measurement_method '\w scan'
_diffrn_radiation_monochromator graphite
_diffrn_radiation_source 'fine-focus sealed tube'
_diffrn_radiation_type MoK\a
_diffrn_radiation_wavelength 0.71073
_diffrn_reflns_av_R_equivalents 0.0309
_diffrn_reflns_av_sigmaI/netI 0.0457
_diffrn_reflns_limit_h_max 10
_diffrn_reflns_limit_h_min -13
_diffrn_reflns_limit_k_max 11
_diffrn_reflns_limit_k_min -13
_diffrn_reflns_limit_l_max 9
_diffrn_reflns_limit_l_min -10
_diffrn_reflns_number 4320
_diffrn_reflns_theta_full 25.00
_diffrn_reflns_theta_max 25.00
_diffrn_reflns_theta_min 3.32
_exptl_absorpt_coefficient_mu 1.777
_exptl_absorpt_correction_T_max 0.641
_exptl_absorpt_correction_T_min 0.542
_exptl_absorpt_correction_type multi-scan
_exptl_absorpt_process_details
;
CrysAlis (Oxford Diffraction, 2006)
;
_exptl_crystal_colour blue
_exptl_crystal_density_diffrn 1.645
_exptl_crystal_density_method 'not measured'
_exptl_crystal_description block
_exptl_crystal_F_000 612
_exptl_crystal_size_max 0.35
_exptl_crystal_size_mid 0.3
_exptl_crystal_size_min 0.25
_refine_diff_density_max 0.379
_refine_diff_density_min -0.263
_refine_diff_density_rms 0.059
_refine_ls_extinction_method none
_refine_ls_goodness_of_fit_ref 1.038
_refine_ls_hydrogen_treatment mixed
_refine_ls_matrix_type full
_refine_ls_number_parameters 175
_refine_ls_number_reflns 2167
_refine_ls_number_restraints 1
_refine_ls_restrained_S_all 1.038
_refine_ls_R_factor_all 0.0438
_refine_ls_R_factor_gt 0.0339
_refine_ls_shift/su_max 0.000
_refine_ls_shift/su_mean 0.000
_refine_ls_structure_factor_coef Fsqd
_refine_ls_weighting_details 'calc w=1/[\s^2^(Fo^2^)+(0.0302P)^2^+0.4147P] where P=(Fo^2^+2Fc^2^)/3'
_refine_ls_weighting_scheme calc
_refine_ls_wR_factor_gt 0.0746
_refine_ls_wR_factor_ref 0.0812
_reflns_number_gt 1808
_reflns_number_total 2167
_reflns_threshold_expression >2sigma(I)
_cod_data_source_file ic5b02785_si_002.cif
_cod_data_source_block 2
_cod_original_sg_symbol_H-M 'P 21/c'
_cod_database_code 4347134

loop_
_symmetry_equiv_pos_as_xyz
'x, y, z'
'-x, y+1/2, -z+1/2'
'-x, -y, -z'
'x, -y-1/2, z-1/2'

loop_
_atom_site_label
_atom_site_type_symbol
_atom_site_fract_x
_atom_site_fract_y
_atom_site_fract_z
_atom_site_U_iso_or_equiv
_atom_site_adp_type
_atom_site_occupancy
_atom_site_symmetry_multiplicity
_atom_site_calc_flag
_atom_site_refinement_flags
Cu1 Cu 0.26959(3) 0.43564(3) 0.11828(3) 0.03605(15) Uani 1 1 d .
C1 C 0.3362(3) 0.4488(3) -0.1993(3) 0.0500(8) Uani 1 1 d .
H1 H 0.3917 0.3938 -0.1769 0.060 Uiso 1 1 calc R
C2 C 0.3270(3) 0.4885(3) -0.3407(3) 0.0597(9) Uani 1 1 d .
H2 H 0.3771 0.4625 -0.4124 0.072 Uiso 1 1 calc R
C3 C 0.2437(3) 0.5665(3) -0.3751(3) 0.0564(9) Uani 1 1 d .
H3 H 0.2350 0.5928 -0.4712 0.068 Uiso 1 1 calc R
C4 C 0.1727(3) 0.6061(3) -0.2672(3) 0.0490(8) Uani 1 1 d .
H4 H 0.1155 0.6595 -0.2888 0.059 Uiso 1 1 calc R
C5 C 0.1877(2) 0.5652(2) -0.1260(3) 0.0347(6) Uani 1 1 d .
C6 C 0.1178(3) 0.6067(3) 0.0000(3) 0.0440(7) Uani 1 1 d .
H6A H 0.1499 0.6774 0.0390 0.053 Uiso 1 1 calc R
H6B H 0.0392 0.6214 -0.0324 0.053 Uiso 1 1 calc R
C7 C 0.3845(3) 0.6613(3) 0.2939(4) 0.0471(8) Uani 1 1 d .
C8 C 0.4884(3) 0.2901(3) 0.1101(3) 0.0485(8) Uani 1 1 d .
C9 C 0.1745(3) 0.3304(3) 0.4015(3) 0.0403(7) Uani 1 1 d .
C10 C 0.0514(3) 0.3335(3) 0.5919(3) 0.0516(8) Uani 1 1 d .
N1 N 0.26782(19) 0.4866(2) -0.0921(2) 0.0347(5) Uani 1 1 d .
N2 N 0.3496(2) 0.5923(3) 0.2188(3) 0.0594(8) Uani 1 1 d .
N3 N 0.4138(3) 0.7386(3) 0.3908(4) 0.0916(12) Uani 1 1 d .
N4 N 0.4057(2) 0.3401(3) 0.0990(3) 0.0544(7) Uani 1 1 d .
N5 N 0.2226(2) 0.3659(2) 0.3036(3) 0.0505(7) Uani 1 1 d .
N6 N 0.1274(3) 0.2796(2) 0.5132(3) 0.0593(8) Uani 1 1 d .
N7 N -0.0182(3) 0.3697(3) 0.6667(3) 0.0727(9) Uani 1 1 d .
O1 O 0.11976(17) 0.51962(18) 0.1103(2) 0.0404(5) Uani 1 1 d D
H7 H 0.098(3) 0.549(3) 0.190(2) 0.061 Uiso 1 1 d D

loop_
_atom_site_aniso_label
_atom_site_aniso_U_11
_atom_site_aniso_U_22
_atom_site_aniso_U_33
_atom_site_aniso_U_23
_atom_site_aniso_U_13
_atom_site_aniso_U_12
Cu1 0.0352(2) 0.0421(2) 0.0309(2) 0.00358(15) 0.00579(15) 0.00533(16)
C1 0.050(2) 0.057(2) 0.0431(17) 0.0032(15) 0.0117(14) 0.0144(16)
C2 0.067(2) 0.072(3) 0.0411(17) 0.0029(18) 0.0197(16) 0.013(2)
C3 0.073(3) 0.062(2) 0.0342(17) 0.0109(16) 0.0045(16) -0.0023(19)
C4 0.054(2) 0.0460(19) 0.0466(18) 0.0114(16) -0.0006(15) 0.0062(16)
C5 0.0352(16) 0.0312(16) 0.0377(15) -0.0007(12) 0.0023(12) -0.0017(13)
C6 0.0431(18) 0.0421(17) 0.0470(17) 0.0009(15) 0.0022(13) 0.0076(15)
C7 0.0320(17) 0.051(2) 0.0585(19) -0.0035(18) 0.0095(14) -0.0074(16)
C8 0.048(2) 0.052(2) 0.0454(17) 0.0161(16) 0.0082(14) 0.0085(18)
C9 0.0445(18) 0.0384(17) 0.0381(16) -0.0041(14) 0.0020(14) 0.0028(14)
C10 0.062(2) 0.052(2) 0.0418(17) -0.0017(16) 0.0125(17) -0.0187(18)
N1 0.0351(13) 0.0374(14) 0.0318(11) -0.0007(11) 0.0046(10) 0.0022(11)
N2 0.0537(19) 0.0576(19) 0.0669(19) -0.0151(16) 0.0005(15) -0.0166(16)
N3 0.063(2) 0.114(3) 0.099(2) -0.061(2) 0.0337(18) -0.046(2)
N4 0.0470(17) 0.0646(19) 0.0517(16) 0.0161(14) 0.0090(13) 0.0177(15)
N5 0.0604(18) 0.0548(18) 0.0368(13) 0.0069(13) 0.0154(12) 0.0036(14)
N6 0.071(2) 0.0533(18) 0.0545(16) 0.0048(14) 0.0297(14) -0.0028(16)
N7 0.080(2) 0.076(2) 0.0624(18) -0.0121(18) 0.0347(17) -0.0077(19)
O1 0.0378(11) 0.0469(13) 0.0368(10) -0.0002(10) 0.0094(9) 0.0070(10)

loop_
_atom_type_symbol
_atom_type_description
_atom_type_scat_dispersion_real
_atom_type_scat_dispersion_imag
_atom_type_scat_source
C C 0.0033 0.0016 'International Tables Vol C Tables 4.2.6.8 and 6.1.1.4'
H H 0.0000 0.0000 'International Tables Vol C Tables 4.2.6.8 and 6.1.1.4'
N N 0.0061 0.0033 'International Tables Vol C Tables 4.2.6.8 and 6.1.1.4'
O O 0.0106 0.0060 'International Tables Vol C Tables 4.2.6.8 and 6.1.1.4'
Cu Cu 0.3201 1.2651 'International Tables Vol C Tables 4.2.6.8 and 6.1.1.4'

loop_
_geom_angle_atom_site_label_1
_geom_angle_atom_site_label_2
_geom_angle_atom_site_label_3
_geom_angle
_geom_angle_site_symmetry_1
_geom_angle_site_symmetry_3
N4 Cu1 N5 94.38(11) . .
N4 Cu1 O1 170.75(10) . .
N5 Cu1 O1 88.94(10) . .
N4 Cu1 N1 94.70(10) . .
N5 Cu1 N1 161.23(11) . .
O1 Cu1 N1 79.76(8) . .
N4 Cu1 N2 99.80(12) . .
N5 Cu1 N2 96.14(11) . .
O1 Cu1 N2 88.40(10) . .
N1 Cu1 N2 98.45(10) . .
N1 C1 C2 122.2(3) . .
C3 C2 C1 119.1(3) . .
C2 C3 C4 119.6(3) . .
C3 C4 C5 118.8(3) . .
N1 C5 C4 122.0(3) . .
N1 C5 C6 115.4(2) . .
C4 C5 C6 122.6(3) . .
O1 C6 C5 107.7(2) . .
N2 C7 N3 172.9(4) . .
N4 C8 N3 173.5(3) . 2_645
N5 C9 N6 173.3(3) . .
N7 C10 N6 172.8(4) . .
C1 N1 C5 118.3(2) . .
C1 N1 Cu1 126.8(2) . .
C5 N1 Cu1 114.87(18) . .
C7 N2 Cu1 166.8(3) . .
C8 N3 C7 122.9(3) 2_655 .
C8 N4 Cu1 169.0(3) . .
C9 N5 Cu1 166.8(3) . .
C9 N6 C10 120.2(3) . .
C6 O1 Cu1 112.34(17) . .

loop_
_geom_bond_atom_site_label_1
_geom_bond_atom_site_label_2
_geom_bond_distance
_geom_bond_site_symmetry_2
Cu1 N4 1.945(3) .
Cu1 N5 1.955(2) .
Cu1 O1 1.998(2) .
Cu1 N1 2.002(2) .
Cu1 N2 2.239(3) .
C1 N1 1.340(4) .
C1 C2 1.369(4) .
C2 C3 1.362(5) .
C3 C4 1.370(4) .
C4 C5 1.378(4) .
C5 N1 1.340(4) .
C5 C6 1.493(4) .
C6 O1 1.427(4) .
C7 N2 1.126(4) .
C7 N3 1.302(4) .
C8 N4 1.127(4) .
C8 N3 1.285(4) 2_645
C9 N5 1.135(4) .
C9 N6 1.303(4) .
C10 N7 1.144(4) .
C10 N6 1.306(4) .
N3 C8 1.285(4) 2_655
